data_1536595
loop_
_publ_author_name
'Dzyanyi, R.B.'
'Bodak, O.I.'
'Aksel'rud, L.G.'
'Pavlyuk, V.V.'

_publ_section_title
;
 Crystal structure of Yb M6 Ge6 (M-Fe, Co, Mn) compounds
;
_journal_name_full 'Izvestiya Akademii Nauk SSSR, Neorganicheskie Materialy'
_journal_page_first 987
_journal_page_last 987
_journal_volume 31
_journal_year 1995
_chemical_formula_sum 'Fe3 Ge3 Yb0.5'
_chemical_name_systematic 'Yb0.5 Fe3 Ge3'
_space_group_IT_number 191
_symmetry_space_group_name_Hall '-P 6 2'
_symmetry_space_group_name_H-M 'P 6/m m m'
_cell_angle_alpha 90
_cell_angle_beta 90
_cell_angle_gamma 120
_cell_formula_units_Z 1
_cell_length_a 5.098
_cell_length_b 5.098
_cell_length_c 4.049
_cell_volume 91.134
_citation_journal_id_ASTM IVNMAW
_cod_data_source_file Dzyanyi_IVNMAW_1995_1500.cif
_cod_data_source_block Fe3Ge3Yb0.5
_cod_original_cell_volume 91.1335
_cod_database_code 1536595

loop_
_symmetry_equiv_pos_as_xyz
x,y,z
x-y,x,z
-y,x-y,z
-x,-y,z
-x+y,-x,z
y,-x+y,z
-y,-x,-z
x-y,-y,-z
x,x-y,-z
y,x,-z
-x+y,y,-z
-x,-x+y,-z
-x,-y,-z
-x+y,-x,-z
y,-x+y,-z
x,y,-z
x-y,x,-z
-y,x-y,-z
y,x,z
-x+y,y,z
-x,-x+y,z
-y,-x,z
x-y,-y,z
x,x-y,z

loop_
_atom_site_label
_atom_site_type_symbol
_atom_site_fract_x
_atom_site_fract_y
_atom_site_fract_z
_atom_site_occupancy
_atom_site_U_iso_or_equiv
Ge1 Ge 0.3333 0.6667 0 1 0.0
Ge2 Ge 0 0 0.3044 0.499 0.0
Fe1 Fe 0.5 0 0.5 1 0.0
Yb1 Yb 0 0 0 0.501 0.0
